data_7239708
loop_
_publ_author_name
'Baig, Fayaz'
'Rangan, Krishnan'
'Eappen, Shibu M.'
'Mandal, Sanjay K.'
'Sarkar, Madhushree'

_publ_section_title
;
 Template effect of innocent and coordinating anions on the formation of
 interpenetrated 2D and 3D networks: methyl orange and iodine sorption
 studies
;
_journal_issue 4
_journal_name_full CrystEngComm
_journal_page_first 751
_journal_page_last 766
_journal_paper_doi 10.1039/C9CE00998A
_journal_volume 22
_journal_year 2020
_chemical_formula_moiety '0.5(C28 H30 N8), Cl O4'
_chemical_formula_sum 'C14 H15 Cl N4 O4'
_chemical_formula_weight 338.75
_space_group_crystal_system orthorhombic
_space_group_IT_number 43
_space_group_name_Hall 'F 2 -2d'
_space_group_name_H-M_alt 'F d d 2'
_atom_sites_solution_hydrogens geom
_atom_sites_solution_primary dual
_audit_block_doi 10.5517/ccdc.csd.cc219yz9
_audit_creation_date 2019-10-10
_audit_creation_method
;
Olex2 1.2
(compiled 2018.05.29 svn.r3508 for OlexSys, GUI svn.r5506)
;
_audit_update_record
;
2019-11-06 deposited with the CCDC.	2019-12-06 downloaded from the CCDC.
;
_cell_angle_alpha 90
_cell_angle_beta 90
_cell_angle_gamma 90
_cell_formula_units_Z 8
_cell_length_a 25.482(4)
_cell_length_b 10.5445(13)
_cell_length_c 11.8015(13)
_cell_measurement_reflns_used 6423
_cell_measurement_temperature 296.15
_cell_measurement_theta_max 28.9320
_cell_measurement_theta_min 5.0900
_cell_volume 3171.0(7)
_computing_cell_refinement 'CrysAlisPro 1.171.39.7e (Rigaku OD, 2015)'
_computing_data_collection 'CrysAlisPro 1.171.39.7e (Rigaku OD, 2015)'
_computing_data_reduction 'CrysAlisPro 1.171.39.7e (Rigaku OD, 2015)'
_computing_molecular_graphics 'Olex2 (Dolomanov et al., 2009)'
_computing_publication_material 'Olex2 (Dolomanov et al., 2009)'
_computing_structure_refinement 'ShelXL (Sheldrick, 2015)'
_computing_structure_solution 'ShelXT (Sheldrick, 2015)'
_diffrn_ambient_temperature 296.15
_diffrn_measured_fraction_theta_full 1.000
_diffrn_measured_fraction_theta_max 0.992
_diffrn_measurement_device_type 'XtaLAB Pro: Kappa dual offset/far'
_diffrn_measurement_method '\w scans'
_diffrn_radiation_type MoK\a
_diffrn_radiation_wavelength 0.71073
_diffrn_reflns_av_R_equivalents 0.0328
_diffrn_reflns_av_unetI/netI 0.0262
_diffrn_reflns_Laue_measured_fraction_full 1.000
_diffrn_reflns_Laue_measured_fraction_max 0.992
_diffrn_reflns_limit_h_max 34
_diffrn_reflns_limit_h_min -34
_diffrn_reflns_limit_k_max 14
_diffrn_reflns_limit_k_min -14
_diffrn_reflns_limit_l_max 12
_diffrn_reflns_limit_l_min -15
_diffrn_reflns_number 9600
_diffrn_reflns_point_group_measured_fraction_full 0.933
_diffrn_reflns_point_group_measured_fraction_max 0.900
_diffrn_reflns_theta_full 25.242
_diffrn_reflns_theta_max 28.432
_diffrn_reflns_theta_min 2.711
_exptl_absorpt_coefficient_mu 0.267
_exptl_absorpt_correction_T_max 0.78562
_exptl_absorpt_correction_T_min 0.73256
_exptl_absorpt_correction_type multi-scan
_exptl_absorpt_process_details
;
CrysAlisPro 1.171.39.7e (Rigaku Oxford Diffraction, 2015)
Empirical absorption correction using spherical harmonics,
 implemented in SCALE3 ABSPACK scaling algorithm.
;
_exptl_crystal_colour 'clear light yellow'
_exptl_crystal_colour_lustre clear
_exptl_crystal_colour_modifier light
_exptl_crystal_colour_primary yellow
_exptl_crystal_density_diffrn 1.419
_exptl_crystal_description block
_exptl_crystal_F_000 1408
_exptl_crystal_size_max 0.25
_exptl_crystal_size_mid 0.2
_exptl_crystal_size_min 0.2
_refine_diff_density_max 0.984
_refine_diff_density_min -0.421
_refine_diff_density_rms 0.097
_refine_ls_abs_structure_details
;
 Flack x determined using 490 quotients [(I+)-(I-)]/[(I+)+(I-)]
 (Parsons, Flack and Wagner, Acta Cryst. B69 (2013) 249-259).
;
_refine_ls_abs_structure_Flack 0.11(4)
_refine_ls_extinction_method none
_refine_ls_goodness_of_fit_ref 1.162
_refine_ls_hydrogen_treatment constr
_refine_ls_matrix_type full
_refine_ls_number_parameters 101
_refine_ls_number_reflns 1818
_refine_ls_number_restraints 1
_refine_ls_restrained_S_all 1.161
_refine_ls_R_factor_all 0.1068
_refine_ls_R_factor_gt 0.0887
_refine_ls_shift/su_max 0.000
_refine_ls_shift/su_mean 0.000
_refine_ls_structure_factor_coef Fsqd
_refine_ls_weighting_details 'w=1/[\s^2^(Fo^2^)+(0.2000P)^2^] where P=(Fo^2^+2Fc^2^)/3'
_refine_ls_weighting_scheme calc
_refine_ls_wR_factor_gt 0.2646
_refine_ls_wR_factor_ref 0.2899
_reflns_Friedel_coverage 0.731
_reflns_Friedel_fraction_full 0.858
_reflns_Friedel_fraction_max 0.798
_reflns_number_gt 1353
_reflns_number_total 1818
_reflns_threshold_expression 'I > 2\s(I)'
_cod_data_source_file c9ce00998a2.cif
_cod_data_source_block l1clo4
_cod_depositor_comments
;Adding full bibliography for 7239708--7239712.cif.

 Adding full bibliography for 7239708--7239712.cif.
;
_cod_database_code 7239708
_shelx_shelxl_version_number 2014/7
_shelx_space_group_comment
;
The symmetry employed for this shelxl refinement is uniquely defined
by the following loop, which should always be used as a source of
symmetry information in preference to the above space-group names.
They are only intended as comments.
;
_shelx_estimated_absorpt_t_max 0.949
_shelx_estimated_absorpt_t_min 0.936
_olex2_refinement_description
;
1. Fixed Uiso
 At 1.2 times of:
  All C(H) groups, All N(H) groups
 At 1.5 times of:
  All C(H,H,H) groups
2. Others
 Fixed Sof: H2(0.5)
3.a Aromatic/amide H refined with riding coordinates:
 N2(H2), C3(H3), C4(H4), C5(H5), C6(H6)
3.b Idealised Me refined as rotating group:
 C7(H7A,H7B,H7C)
;
_olex2_submission_special_instructions 'No special instructions were received'

loop_
_space_group_symop_operation_xyz
'x, y, z'
'-x, -y, z'
'-x+1/4, y+1/4, z+1/4'
'x+1/4, -y+1/4, z+1/4'
'x, y+1/2, z+1/2'
'-x, -y+1/2, z+1/2'
'-x+1/4, y+3/4, z+3/4'
'x+1/4, -y+3/4, z+3/4'
'x+1/2, y, z+1/2'
'-x+1/2, -y, z+1/2'
'-x+3/4, y+1/4, z+3/4'
'x+3/4, -y+1/4, z+3/4'
'x+1/2, y+1/2, z'
'-x+1/2, -y+1/2, z'
'-x+3/4, y+3/4, z+1/4'
'x+3/4, -y+3/4, z+1/4'

loop_
_atom_site_label
_atom_site_type_symbol
_atom_site_fract_x
_atom_site_fract_y
_atom_site_fract_z
_atom_site_U_iso_or_equiv
_atom_site_adp_type
_atom_site_occupancy
_atom_site_site_symmetry_order
_atom_site_calc_flag
_atom_site_refinement_flags_posn
_atom_site_refinement_flags_adp
_atom_site_refinement_flags_occupancy
Cl1 Cl 0.5000 0.0000 0.2997(2) 0.0833(10) Uani 1 2 d S T P
O1 O 0.4854(5) 0.1028(8) 0.2328(9) 0.137(3) Uani 1 1 d . . .
O2 O 0.5319(6) 0.042(2) 0.3814(15) 0.224(7) Uiso 1 1 d . . .
N1 N 0.27293(16) 0.2853(5) 0.4869(5) 0.0572(14) Uani 1 1 d . . .
N2 N 0.45392(19) 0.4387(6) 0.4974(6) 0.0633(15) Uani 1 1 d . . .
H2 H 0.4826 0.4801 0.5076 0.076 Uiso 0.5 1 calc R . .
C1 C 0.36238(19) 0.3094(5) 0.4596(5) 0.0478(12) Uani 1 1 d . . .
C2 C 0.3132(2) 0.2360(5) 0.4423(5) 0.0495(13) Uani 1 1 d . . .
C3 C 0.4085(3) 0.4907(7) 0.5266(9) 0.075(2) Uani 1 1 d . . .
H3 H 0.4082 0.5688 0.5632 0.089 Uiso 1 1 calc R . .
C4 C 0.3609(2) 0.4291(6) 0.5031(6) 0.0591(16) Uani 1 1 d . . .
H4 H 0.3291 0.4692 0.5169 0.071 Uiso 1 1 calc R . .
C5 C 0.4107(2) 0.2569(6) 0.4309(6) 0.0595(16) Uani 1 1 d . . .
H5 H 0.4126 0.1773 0.3974 0.071 Uiso 1 1 calc R . .
C6 C 0.4554(2) 0.3254(7) 0.4532(7) 0.0651(17) Uani 1 1 d . . .
H6 H 0.4879 0.2896 0.4362 0.078 Uiso 1 1 calc R . .
C7 C 0.3139(3) 0.1131(7) 0.3802(8) 0.076(2) Uani 1 1 d . . .
H7A H 0.3410 0.0598 0.4106 0.115 Uiso 1 1 calc GR . .
H7B H 0.3206 0.1285 0.3013 0.115 Uiso 1 1 calc GR . .
H7C H 0.2805 0.0719 0.3886 0.115 Uiso 1 1 calc GR . .

loop_
_atom_site_aniso_label
_atom_site_aniso_U_11
_atom_site_aniso_U_22
_atom_site_aniso_U_33
_atom_site_aniso_U_23
_atom_site_aniso_U_13
_atom_site_aniso_U_12
Cl1 0.131(3) 0.0540(13) 0.0651(14) 0.000 0.000 0.0242(15)
O1 0.211(10) 0.071(4) 0.128(5) 0.007(5) -0.026(6) 0.046(5)
N1 0.033(2) 0.048(2) 0.092(4) 0.001(3) 0.000(2) -0.0120(18)
N2 0.037(2) 0.073(3) 0.080(4) 0.005(3) 0.000(2) -0.020(2)
C1 0.036(2) 0.047(3) 0.060(3) 0.003(2) -0.001(2) -0.0087(18)
C2 0.038(2) 0.049(3) 0.062(3) 0.003(2) 0.003(2) -0.0137(19)
C3 0.046(3) 0.062(4) 0.115(6) -0.016(4) 0.008(3) -0.020(3)
C4 0.038(2) 0.059(3) 0.081(4) -0.017(3) 0.007(3) -0.015(2)
C5 0.041(3) 0.059(3) 0.078(4) -0.002(3) 0.009(3) -0.008(2)
C6 0.032(2) 0.078(4) 0.085(4) 0.001(3) 0.005(3) -0.008(2)
C7 0.067(4) 0.066(4) 0.097(5) -0.023(4) 0.009(4) -0.023(3)

loop_
_atom_type_symbol
_atom_type_description
_atom_type_scat_dispersion_real
_atom_type_scat_dispersion_imag
_atom_type_scat_source
C C 0.0033 0.0016 'International Tables Vol C Tables 4.2.6.8 and 6.1.1.4'
H H 0.0000 0.0000 'International Tables Vol C Tables 4.2.6.8 and 6.1.1.4'
Cl Cl 0.1484 0.1585 'International Tables Vol C Tables 4.2.6.8 and 6.1.1.4'
N N 0.0061 0.0033 'International Tables Vol C Tables 4.2.6.8 and 6.1.1.4'
O O 0.0106 0.0060 'International Tables Vol C Tables 4.2.6.8 and 6.1.1.4'

loop_
_geom_angle_atom_site_label_1
_geom_angle_atom_site_label_2
_geom_angle_atom_site_label_3
_geom_angle
_geom_angle_site_symmetry_1
_geom_angle_site_symmetry_3
O1 Cl1 O1 110.9(9) 2_655 .
O2 Cl1 O1 108.1(11) . .
O2 Cl1 O1 108.1(11) 2_655 2_655
O2 Cl1 O1 120.4(10) . 2_655
O2 Cl1 O1 120.4(10) 2_655 .
O2 Cl1 O2 87.8(15) . 2_655
C2 N1 N1 117.6(6) . 14
C3 N2 H2 119.7 . .
C6 N2 H2 119.7 . .
C6 N2 C3 120.6(5) . .
C4 C1 C2 120.7(5) . .
C4 C1 C5 118.9(5) . .
C5 C1 C2 120.3(5) . .
N1 C2 C1 114.4(5) . .
N1 C2 C7 124.8(5) . .
C1 C2 C7 120.7(5) . .
N2 C3 H3 119.6 . .
N2 C3 C4 120.8(7) . .
C4 C3 H3 119.6 . .
C1 C4 C3 118.6(6) . .
C1 C4 H4 120.7 . .
C3 C4 H4 120.7 . .
C1 C5 H5 120.7 . .
C6 C5 C1 118.6(6) . .
C6 C5 H5 120.7 . .
N2 C6 C5 122.2(6) . .
N2 C6 H6 118.9 . .
C5 C6 H6 118.9 . .
C2 C7 H7A 109.5 . .
C2 C7 H7B 109.5 . .
C2 C7 H7C 109.5 . .
H7A C7 H7B 109.5 . .
H7A C7 H7C 109.5 . .
H7B C7 H7C 109.5 . .

loop_
_geom_bond_atom_site_label_1
_geom_bond_atom_site_label_2
_geom_bond_distance
_geom_bond_site_symmetry_2
Cl1 O1 1.392(8) 2_655
Cl1 O1 1.392(8) .
Cl1 O2 1.338(17) .
Cl1 O2 1.338(17) 2_655
N1 N1 1.386(8) 14
N1 C2 1.266(8) .
N2 H2 0.8600 .
N2 C3 1.325(9) .
N2 C6 1.304(10) .
C1 C2 1.486(6) .
C1 C4 1.363(8) .
C1 C5 1.391(8) .
C2 C7 1.489(9) .
C3 H3 0.9300 .
C3 C4 1.403(7) .
C4 H4 0.9300 .
C5 H5 0.9300 .
C5 C6 1.375(8) .
C6 H6 0.9300 .
C7 H7A 0.9600 .
C7 H7B 0.9600 .
C7 H7C 0.9600 .

loop_
_geom_hbond_atom_site_label_D
_geom_hbond_atom_site_label_H
_geom_hbond_atom_site_label_A
_geom_hbond_distance_DH
_geom_hbond_distance_HA
_geom_hbond_distance_DA
_geom_hbond_angle_DHA
_geom_hbond_site_symmetry_A
N2 H2 N2 0.86 1.83 2.681(9) 167.8 2_665
C5 H5 O2 0.93 2.72 3.53(3) 145.8 2_655
C7 H7B O2 0.96 2.39 3.21(2) 143.2 12_454
C7 H7C O1 0.96 2.60 3.252(11) 125.8 15_545

loop_
_geom_torsion_atom_site_label_1
_geom_torsion_atom_site_label_2
_geom_torsion_atom_site_label_3
_geom_torsion_atom_site_label_4
_geom_torsion
_geom_torsion_site_symmetry_1
N1 N1 C2 C1 -171.9(4) 14
N1 N1 C2 C7 6.1(10) 14
N2 C3 C4 C1 6.3(13) .
C1 C5 C6 N2 -1.9(12) .
C2 C1 C4 C3 174.8(8) .
C2 C1 C5 C6 -176.9(6) .
C3 N2 C6 C5 2.6(12) .
C4 C1 C2 N1 -10.5(9) .
C4 C1 C2 C7 171.3(7) .
C4 C1 C5 C6 3.4(11) .
C5 C1 C2 N1 169.9(6) .
C5 C1 C2 C7 -8.3(10) .
C5 C1 C4 C3 -5.6(11) .
C6 N2 C3 C4 -4.8(13) .
